data_2002534
loop_
_publ_author_name
'Scheikowski, M'
'Mueller-Buschbaum, Hk'

_publ_section_title 'Zur Kristallstruktur von Ba2 Zn O3'
_journal_name_full
;
Zeitschrift fuer Anorganische und Allgemeine Chemie
;
_journal_page_first 17
_journal_page_last 20
_journal_paper_doi 10.1002/zaac.19926120104
_journal_volume 612
_journal_year 1992
_chemical_formula_structural 'Ba2 Zn O3'
_chemical_formula_sum 'Ba2 O3 Zn'
_chemical_name_systematic 'Dibarium zinc oxide'
_space_group_IT_number 15
_symmetry_cell_setting monoclinic
_symmetry_Int_Tables_number 15
_symmetry_space_group_name_Hall '-C 2yc'
_symmetry_space_group_name_H-M 'C 1 2/c 1'
_cell_angle_alpha 90
_cell_angle_beta 93.63(9)
_cell_angle_gamma 90
_cell_formula_units_Z 8
_cell_length_a 5.833(5)
_cell_length_b 11.376(6)
_cell_length_c 12.585(5)
_cell_volume 833.4
_refine_ls_R_factor_all 0.039
_cod_database_code 2002534

loop_
_symmetry_equiv_pos_as_xyz
x,y,z
-x,y,1/2-z
-x,-y,-z
x,-y,1/2+z
1/2+x,1/2+y,z
1/2-x,1/2+y,1/2-z
1/2-x,1/2-y,-z
1/2+x,1/2-y,1/2+z

loop_
_atom_site_label
_atom_site_type_symbol
_atom_site_symmetry_multiplicity
_atom_site_Wyckoff_symbol
_atom_site_fract_x
_atom_site_fract_y
_atom_site_fract_z
_atom_site_occupancy
_atom_site_attached_hydrogens
_atom_site_calc_flag
Ba1 Ba2+ 8 f 0.2423(3) 0.1045(2) 0.4253(1) 1. 0 d
Ba2 Ba2+ 8 f 0.2320(3) 0.7946(2) 0.3475(1) 1. 0 d
Zn1 Zn2+ 8 f 0.2709(7) 0.0014(3) 0.6646(3) 1. 0 d
O1 O2- 8 f 0.178(3) 0.325(2) 0.365(2) 1. 0 d
O2 O2- 4 e 0. 0.591(3) 0.25 1. 0 d
O3 O2- 4 e 0. 0.996(3) 0.25 1. 0 d
O4 O2- 8 f 0.274(3) 0.603(2) 0.466(2) 1. 0 d

loop_
_atom_type_symbol
_atom_type_oxidation_number
Ba2+ 2.000
Zn2+ 2.000
O2- -2.000
